data_7003313
loop_
_publ_author_name
'Mondal, Kartik Chandra'
'Sengupta, Oindrila'
'Nethaji, Munirathinam'
'Mukherjee, Partha Sarathi'

_publ_section_title
;
 Assembling metals (CoII and MnII) with pyridylcarboxylates in the
 presence of azide: synthesis, structural aspects and magnetic behavior
 of three coordination polymers
;
_journal_issue 6
_journal_name_full 'Dalton Transactions'
_journal_page_first 767
_journal_page_last 775
_journal_paper_doi 10.1039/b715460g
_journal_year 2008
_chemical_formula_moiety 'C16 H13 Co1.50 N5 O5'
_chemical_formula_sum 'C16 H13 Co1.5 N5 O5'
_chemical_formula_weight 443.71
_chemical_name_systematic
;
?
;
_space_group_IT_number 2
_symmetry_cell_setting triclinic
_symmetry_space_group_name_Hall '-P 1'
_symmetry_space_group_name_H-M 'P -1'
_atom_sites_solution_hydrogens geom
_atom_sites_solution_primary direct
_atom_sites_solution_secondary difmap
_audit_creation_method SHELXL-97
_cell_angle_alpha 82.911(10)
_cell_angle_beta 83.696(9)
_cell_angle_gamma 87.902(10)
_cell_formula_units_Z 2
_cell_length_a 6.716(4)
_cell_length_b 11.927(6)
_cell_length_c 13.137(7)
_cell_measurement_temperature 150(2)
_cell_volume 1037.7(10)
_computing_cell_refinement 'Bruker Smart'
_computing_data_collection 'Bruker Smart'
_computing_data_reduction 'Bruker Saint'
_computing_molecular_graphics 'Ortep-3 for Windows (Farrugia, 1997)'
_computing_publication_material 'WinGX publication routines (Farrugia, 1999)'
_computing_structure_refinement 'SHELXL-97 (Sheldrick, 1997)'
_computing_structure_solution 'SHELXS-97 (Sheldrick, 1997)'
_diffrn_ambient_temperature 150(2)
_diffrn_detector_area_resol_mean 0.3
_diffrn_measured_fraction_theta_full 0.992
_diffrn_measured_fraction_theta_max 0.992
_diffrn_measurement_device_type 'Bruker Smart CCD Area Detector'
_diffrn_measurement_method 'omega scans'
_diffrn_radiation_monochromator graphite
_diffrn_radiation_source 'fine-focus sealed tube'
_diffrn_radiation_type MoK\a
_diffrn_radiation_wavelength 0.71073
_diffrn_reflns_av_R_equivalents 0.0960
_diffrn_reflns_av_sigmaI/netI 0.1418
_diffrn_reflns_limit_h_max 8
_diffrn_reflns_limit_h_min -8
_diffrn_reflns_limit_k_max 14
_diffrn_reflns_limit_k_min -14
_diffrn_reflns_limit_l_max 16
_diffrn_reflns_limit_l_min -16
_diffrn_reflns_number 10950
_diffrn_reflns_theta_full 26.37
_diffrn_reflns_theta_max 26.37
_diffrn_reflns_theta_min 1.57
_exptl_absorpt_coefficient_mu 1.247
_exptl_absorpt_correction_T_max 0.6355
_exptl_absorpt_correction_T_min 0.5217
_exptl_absorpt_correction_type empirical
_exptl_absorpt_process_details SADABS(Sheldrick,1997)
_exptl_crystal_colour Pink
_exptl_crystal_density_diffrn 1.420
_exptl_crystal_density_method 'not measured'
_exptl_crystal_description Plate
_exptl_crystal_F_000 449
_exptl_crystal_size_max 0.60
_exptl_crystal_size_mid 0.50
_exptl_crystal_size_min 0.40
_refine_diff_density_max 4.046
_refine_diff_density_min -1.003
_refine_diff_density_rms 0.269
_refine_ls_extinction_method none
_refine_ls_goodness_of_fit_ref 1.211
_refine_ls_hydrogen_treatment constr
_refine_ls_matrix_type full
_refine_ls_number_parameters 236
_refine_ls_number_reflns 4212
_refine_ls_number_restraints 0
_refine_ls_restrained_S_all 1.211
_refine_ls_R_factor_all 0.1524
_refine_ls_R_factor_gt 0.1100
_refine_ls_shift/su_max 0.000
_refine_ls_shift/su_mean 0.000
_refine_ls_structure_factor_coef Fsqd
_refine_ls_weighting_details 'calc w=1/[\s^2^(Fo^2^)+(0.2000P)^2^+0.0000P] where P=(Fo^2^+2Fc^2^)/3'
_refine_ls_weighting_scheme calc
_refine_ls_wR_factor_gt 0.3304
_refine_ls_wR_factor_ref 0.3502
_reflns_number_gt 2561
_reflns_number_total 4212
_reflns_threshold_expression >2sigma(I)
_cod_data_source_file b715460g.txt
_cod_data_source_block Complex2
_cod_depositor_comments
;
The following automatic conversions were performed:
'_symmetry_cell_setting' value 'Triclinic' changed to 'triclinic'
according to '/home/saulius/struct/CIF-dictionaries/cif_core.dic'
dictionary named 'cif_core.dic' version 2.4.1 from 2010-06-29.

Automatic conversion script
Id: cif_fix_enum 1527 2010-12-29 10:47:43Z saulius 
;
_cod_original_cell_volume 1037.6(9)
_cod_original_sg_symbol_H-M P-1
_cod_original_formula_sum 'C16 H13 Co1.50 N5 O5'
_cod_database_code 7003313

loop_
_symmetry_equiv_pos_as_xyz
'x, y, z'
'-x, -y, -z'

loop_
_atom_site_label
_atom_site_type_symbol
_atom_site_fract_x
_atom_site_fract_y
_atom_site_fract_z
_atom_site_U_iso_or_equiv
_atom_site_adp_type
_atom_site_occupancy
_atom_site_symmetry_multiplicity
_atom_site_calc_flag
_atom_site_refinement_flags
_atom_site_disorder_assembly
_atom_site_disorder_group
Co1 Co 0.5000 0.5000 0.5000 0.0164(6) Uani 1 2 d S . .
Co2 Co 0.7781(2) 0.65369(12) 0.66872(11) 0.0134(5) Uani 1 1 d . . .
O5 O 1.0456(11) 0.7311(7) 0.6016(6) 0.0188(17) Uani 1 1 d . . .
O4 O 0.7691(12) 0.4054(7) 0.4630(7) 0.027(2) Uani 1 1 d . . .
N1 N 0.8718(14) 0.6632(8) 0.8213(7) 0.021(2) Uani 1 1 d . . .
O3 O 0.4921(12) 0.4381(7) 0.6515(6) 0.0234(19) Uani 1 1 d . . .
N2 N 0.6428(14) 0.8202(8) 0.6685(7) 0.018(2) Uani 1 1 d . . .
O2 O 0.5173(11) 0.5801(6) 0.7449(6) 0.0181(17) Uani 1 1 d . . .
O1 O 0.9240(13) 0.4915(7) 0.6650(6) 0.0251(19) Uani 1 1 d . . .
H1 H 0.9740 0.4734 0.7190 0.038 Uiso 1 1 calc R . .
C7 C 0.7897(17) 0.5991(9) 0.9037(9) 0.020(3) Uani 1 1 d . . .
H7 H 0.7030 0.5432 0.8942 0.024 Uiso 1 1 calc R . .
C1 C 0.4512(17) 0.4887(10) 0.7311(9) 0.021(3) Uani 1 1 d . . .
N3 N 0.6930(13) 0.6346(8) 0.5198(7) 0.018(2) Uani 1 1 d . . .
C8 C 1.2673(15) 0.8871(9) 0.4706(8) 0.016(2) Uani 1 1 d . . .
H8 H 1.1714 0.9074 0.5221 0.019 Uiso 1 1 calc R . .
C12 C 0.4874(19) 0.8392(11) 0.7357(11) 0.030(3) Uani 1 1 d . . .
H12 H 0.4417 0.7794 0.7839 0.037 Uiso 1 1 calc R . .
C16 C 1.0001(18) 0.7422(11) 0.8339(10) 0.026(3) Uiso 1 1 d . . .
H16 H 1.0519 0.7896 0.7762 0.031 Uiso 1 1 calc R . .
C6 C 0.8266(16) 0.6113(9) 1.0024(8) 0.016(2) Uani 1 1 d . . .
C10 C 1.060(2) 0.7569(13) 0.9299(9) 0.041(4) Uani 1 1 d . . .
H10 H 1.1563 0.8088 0.9362 0.049 Uiso 1 1 calc R . .
C4 C 1.1851(16) 0.6982(9) 0.5400(9) 0.017(2) Uani 1 1 d . . .
C13 C 0.3900(18) 0.9418(9) 0.7386(10) 0.028(3) Uani 1 1 d . . .
H13 H 0.2765 0.9496 0.7848 0.034 Uiso 1 1 calc R . .
C9 C 0.967(2) 0.6900(11) 1.0162(9) 0.031(3) Uani 1 1 d . . .
H9 H 0.9993 0.6980 1.0820 0.037 Uiso 1 1 calc R . .
C11 C 0.7120(16) 0.9080(9) 0.6020(8) 0.017(2) Uiso 1 1 d . . .
H11 H 0.8194 0.8950 0.5535 0.020 Uiso 1 1 calc R . .
C14 C 0.4620(19) 1.0333(11) 0.6723(10) 0.028(3) Uiso 1 1 d . . .
H14 H 0.4007 1.1044 0.6738 0.034 Uiso 1 1 calc R . .
C5 C 1.2992(16) 0.7836(9) 0.4688(9) 0.020(3) Uani 1 1 d . . .
H5 H 1.3986 0.7596 0.4207 0.024 Uiso 1 1 calc R . .
C15 C 0.6337(16) 1.0156(9) 0.6013(10) 0.020(3) Uani 1 1 d . . .
N4 N 0.7743(14) 0.6905(9) 0.4455(7) 0.021(2) Uani 1 1 d . . .
N5 N 0.8540(16) 0.7415(10) 0.3735(8) 0.032(3) Uani 1 1 d . . .
C2 C 0.3139(19) 0.4276(11) 0.8159(11) 0.032(3) Uani 1 1 d . . .
H2 H 0.2463 0.3659 0.8009 0.038 Uiso 1 1 calc R . .
C3 C 0.2848(16) 0.4539(9) 0.9044(9) 0.016(2) Uani 1 1 d . . .
H3 H 0.3379 0.5220 0.9147 0.020 Uiso 1 1 calc R . .

loop_
_atom_site_aniso_label
_atom_site_aniso_U_11
_atom_site_aniso_U_22
_atom_site_aniso_U_33
_atom_site_aniso_U_23
_atom_site_aniso_U_13
_atom_site_aniso_U_12
Co1 0.0140(11) 0.0161(12) 0.0184(12) -0.0012(9) 0.0006(9) -0.0008(8)
Co2 0.0127(8) 0.0121(8) 0.0137(8) 0.0023(6) 0.0012(6) -0.0005(6)
O5 0.015(4) 0.024(4) 0.017(4) -0.004(3) 0.003(3) -0.001(3)
O4 0.012(4) 0.017(4) 0.046(6) 0.001(4) 0.011(4) 0.001(3)
N1 0.014(5) 0.027(6) 0.021(5) 0.001(4) -0.005(4) -0.009(4)
O3 0.024(4) 0.025(5) 0.020(4) -0.001(4) 0.005(3) -0.003(4)
N2 0.017(5) 0.018(5) 0.019(5) 0.001(4) 0.005(4) -0.006(4)
O2 0.022(4) 0.013(4) 0.018(4) 0.000(3) 0.002(3) -0.005(3)
O1 0.028(5) 0.018(4) 0.027(5) 0.003(4) -0.001(4) 0.004(4)
C7 0.022(6) 0.013(6) 0.025(6) -0.001(5) 0.001(5) 0.000(5)
C1 0.019(6) 0.019(6) 0.022(6) 0.008(5) -0.003(5) 0.000(5)
N3 0.016(5) 0.020(5) 0.018(5) 0.003(4) -0.005(4) -0.003(4)
C8 0.009(5) 0.027(6) 0.005(5) 0.010(4) 0.005(4) 0.015(4)
C12 0.027(7) 0.022(7) 0.039(8) -0.005(6) 0.015(6) -0.002(5)
C6 0.012(5) 0.019(6) 0.013(5) 0.006(4) 0.002(4) 0.000(4)
C10 0.050(9) 0.057(10) 0.014(6) -0.002(6) 0.015(6) -0.043(8)
C4 0.018(6) 0.008(5) 0.022(6) -0.001(4) 0.008(5) -0.008(4)
C13 0.023(6) 0.011(6) 0.042(8) 0.002(5) 0.024(6) 0.002(5)
C9 0.042(8) 0.041(8) 0.009(6) -0.005(5) -0.001(5) -0.007(6)
C5 0.012(5) 0.016(6) 0.028(7) 0.004(5) 0.008(5) -0.007(5)
C15 0.011(5) 0.012(6) 0.038(7) 0.000(5) -0.001(5) -0.003(4)
N4 0.017(5) 0.031(6) 0.014(5) -0.004(4) -0.002(4) 0.007(4)
N5 0.024(6) 0.043(7) 0.025(6) 0.005(5) 0.005(5) -0.009(5)
C2 0.024(7) 0.026(7) 0.044(9) 0.000(6) 0.001(6) -0.014(6)
C3 0.010(5) 0.013(5) 0.026(6) 0.001(5) -0.004(4) -0.007(4)

loop_
_atom_type_symbol
_atom_type_description
_atom_type_scat_dispersion_real
_atom_type_scat_dispersion_imag
_atom_type_scat_source
C C 0.0033 0.0016 'International Tables Vol C Tables 4.2.6.8 and 6.1.1.4'
H H 0.0000 0.0000 'International Tables Vol C Tables 4.2.6.8 and 6.1.1.4'
Co Co 0.3494 0.9721 'International Tables Vol C Tables 4.2.6.8 and 6.1.1.4'
N N 0.0061 0.0033 'International Tables Vol C Tables 4.2.6.8 and 6.1.1.4'
O O 0.0106 0.0060 'International Tables Vol C Tables 4.2.6.8 and 6.1.1.4'

loop_
_geom_angle_atom_site_label_1
_geom_angle_atom_site_label_2
_geom_angle_atom_site_label_3
_geom_angle
_geom_angle_site_symmetry_1
_geom_angle_site_symmetry_3
_geom_angle_publ_flag
O3 Co1 O3 180.000(1) . 2_666 ?
O3 Co1 O4 88.5(3) . 2_666 ?
O3 Co1 O4 91.5(3) 2_666 2_666 ?
O3 Co1 O4 91.5(3) . . ?
O3 Co1 O4 88.5(3) 2_666 . ?
O4 Co1 O4 180.0(5) 2_666 . ?
O3 Co1 N3 91.6(3) . . ?
O3 Co1 N3 88.4(3) 2_666 . ?
O4 Co1 N3 93.8(3) 2_666 . ?
O4 Co1 N3 86.2(3) . . ?
O3 Co1 N3 88.4(3) . 2_666 ?
O3 Co1 N3 91.6(3) 2_666 2_666 ?
O4 Co1 N3 86.2(3) 2_666 2_666 ?
O4 Co1 N3 93.8(3) . 2_666 ?
N3 Co1 N3 180.000(1) . 2_666 ?
O2 Co2 O5 176.1(3) . . ?
O2 Co2 N3 92.9(3) . . ?
O5 Co2 N3 91.0(3) . . ?
O2 Co2 O1 91.2(3) . . ?
O5 Co2 O1 89.7(3) . . ?
N3 Co2 O1 86.6(3) . . ?
O2 Co2 N2 91.3(3) . . ?
O5 Co2 N2 87.8(3) . . ?
N3 Co2 N2 93.1(4) . . ?
O1 Co2 N2 177.5(3) . . ?
O2 Co2 N1 86.8(3) . . ?
O5 Co2 N1 89.4(3) . . ?
N3 Co2 N1 176.7(4) . . ?
O1 Co2 N1 90.1(4) . . ?
N2 Co2 N1 90.2(4) . . ?
C4 O5 Co2 131.3(7) . . ?
C4 O4 Co1 135.4(7) 2_766 . ?
C7 N1 C16 118.9(10) . . ?
C7 N1 Co2 121.2(8) . . ?
C16 N1 Co2 119.6(8) . . ?
C1 O3 Co1 129.5(8) . . ?
C12 N2 C11 117.6(10) . . ?
C12 N2 Co2 120.4(8) . . ?
C11 N2 Co2 122.0(7) . . ?
C1 O2 Co2 125.9(8) . . ?
N1 C7 C6 123.1(10) . . ?
O2 C1 O3 126.2(11) . . ?
O2 C1 C2 118.5(11) . . ?
O3 C1 C2 115.3(11) . . ?
N4 N3 Co2 118.8(8) . . ?
N4 N3 Co1 119.9(8) . . ?
Co2 N3 Co1 120.6(4) . . ?
C5 C8 C15 128.0(10) . 2_776 ?
N2 C12 C13 123.8(12) . . ?
N1 C16 C10 122.9(11) . . ?
C7 C6 C9 118.4(10) . . ?
C7 C6 C3 122.2(10) . 2_667 ?
C9 C6 C3 119.3(10) . 2_667 ?
C16 C10 C9 117.1(12) . . ?
O5 C4 O4 122.4(10) . 2_766 ?
O5 C4 C5 118.5(10) . . ?
O4 C4 C5 119.1(10) 2_766 . ?
C12 C13 C14 119.2(11) . . ?
C6 C9 C10 119.3(11) . . ?
N2 C11 C15 123.8(10) . . ?
C13 C14 C15 117.9(11) . . ?
C8 C5 C4 122.3(10) . . ?
C11 C15 C14 117.6(11) . . ?
C11 C15 C8 120.5(10) . 2_776 ?
C14 C15 C8 121.9(10) . 2_776 ?
N5 N4 N3 178.3(12) . . ?
C3 C2 C1 124.1(12) . . ?
C2 C3 C6 127.7(11) . 2_667 ?

loop_
_geom_bond_atom_site_label_1
_geom_bond_atom_site_label_2
_geom_bond_distance
_geom_bond_site_symmetry_2
_geom_bond_publ_flag
Co1 O3 2.032(8) . ?
Co1 O3 2.032(8) 2_666 ?
Co1 O4 2.137(8) 2_666 ?
Co1 O4 2.137(8) . ?
Co1 N3 2.157(9) . ?
Co1 N3 2.157(9) 2_666 ?
Co2 O2 2.086(7) . ?
Co2 O5 2.104(8) . ?
Co2 N3 2.138(9) . ?
Co2 O1 2.140(8) . ?
Co2 N2 2.153(10) . ?
Co2 N1 2.183(10) . ?
O5 C4 1.254(13) . ?
O4 C4 1.268(13) 2_766 ?
N1 C7 1.325(14) . ?
N1 C16 1.337(15) . ?
O3 C1 1.271(15) . ?
N2 C12 1.323(15) . ?
N2 C11 1.340(13) . ?
O2 C1 1.233(14) . ?
C7 C6 1.373(16) . ?
C1 C2 1.499(16) . ?
N3 N4 1.202(13) . ?
C8 C5 1.248(16) . ?
C8 C15 1.526(15) 2_776 ?
C12 C13 1.369(17) . ?
C16 C10 1.397(17) . ?
C6 C9 1.397(17) . ?
C6 C3 1.507(14) 2_667 ?
C10 C9 1.402(16) . ?
C4 O4 1.268(13) 2_766 ?
C4 C5 1.471(13) . ?
C13 C14 1.376(16) . ?
C11 C15 1.369(15) . ?
C14 C15 1.428(17) . ?
C15 C8 1.526(15) 2_776 ?
N4 N5 1.150(13) . ?
C2 C3 1.234(17) . ?
C3 C6 1.507(14) 2_667 ?
